data_2230027
loop_
_publ_author_name
'Gaertner, Stefanie'
'Korber, Nikolaus'

_publ_section_title
;
 [Rb(18-crown-6)][Rb([2.2.2]-cryptand)]Rb~2~Sn~9~&#x00B7;5NH~3~
;
_journal_coeditor_code HP2005
_journal_issue 5
_journal_name_full 'Acta Crystallographica Section E'
_journal_page_first m613
_journal_page_last m614
_journal_paper_doi 10.1107/S1600536811013997
_journal_volume 67
_journal_year 2011
_chemical_formula_iupac '[Rb (C12 H24 O6)] [Rb3 Sn9 (C18 H36 N2 O6)], 5N H3'
_chemical_formula_moiety 'C12 H24 Rb O6 +, C18 H51 N7 O6 Rb3 Sn9 -'
_chemical_formula_sum 'C30 H75 N7 O12 Rb4 Sn9'
_chemical_formula_weight 2136.04
_chemical_name_common
;
Poly[[([2.2.2]-cryptand)rubidium]
[[(18-crown-6)rubidium]dirubidiumnonastannide] pentaammonia]
;
_chemical_name_systematic
;
Poly[[(4,7,13,16,21,24-hexaoxa-1,10-diazabicyclo[8.8.8]hexacosane)rubidium]
[[(1,4,7,10,13,16-hexaoxacyclooctadecane)rubidium]di-\m-rubidium-\m-
nonastannide] pentaammonia]
;
_space_group_IT_number 14
_symmetry_cell_setting monoclinic
_symmetry_space_group_name_Hall '-P 2yn'
_symmetry_space_group_name_H-M 'P 1 21/n 1'
_atom_sites_solution_hydrogens geom
_atom_sites_solution_primary direct
_atom_sites_solution_secondary difmap
_audit_creation_method SHELXL-97
_cell_angle_alpha 90.00
_cell_angle_beta 91.20(3)
_cell_angle_gamma 90.00
_cell_formula_units_Z 4
_cell_length_a 10.790(2)
_cell_length_b 15.600(3)
_cell_length_c 36.960(7)
_cell_measurement_reflns_used 11435
_cell_measurement_temperature 123(2)
_cell_measurement_theta_max 25.52
_cell_measurement_theta_min 2.11
_cell_volume 6220(2)
_computing_cell_refinement 'X-AREA (Stoe & Cie, 2002)'
_computing_data_collection 'X-AREA (Stoe & Cie, 2002)'
_computing_data_reduction 'X-RED (Stoe & Cie, 2002)'
_computing_molecular_graphics 'DIAMOND (Brandenburg, 2001)'
_computing_publication_material 'publCIF (Westrip, 2010)'
_computing_structure_refinement 'SHELXL97 (Sheldrick, 2008)'
_computing_structure_solution 'SHELXS97 (Sheldrick, 2008)'
_diffrn_ambient_temperature 123(2)
_diffrn_measured_fraction_theta_full 0.987
_diffrn_measured_fraction_theta_max 0.987
_diffrn_measurement_device_type 'Stoe IPDS'
_diffrn_measurement_method rotation
_diffrn_radiation_monochromator graphite
_diffrn_radiation_source 'fine-focus sealed tube'
_diffrn_radiation_type MoK\a
_diffrn_radiation_wavelength 0.71073
_diffrn_reflns_av_R_equivalents 0.0989
_diffrn_reflns_av_sigmaI/netI 0.0670
_diffrn_reflns_limit_h_max 13
_diffrn_reflns_limit_h_min -13
_diffrn_reflns_limit_k_max 18
_diffrn_reflns_limit_k_min 0
_diffrn_reflns_limit_l_max 44
_diffrn_reflns_limit_l_min 0
_diffrn_reflns_number 36425
_diffrn_reflns_theta_full 25.52
_diffrn_reflns_theta_max 25.52
_diffrn_reflns_theta_min 2.11
_diffrn_standards_decay_% 0
_diffrn_standards_number 0
_exptl_absorpt_coefficient_mu 6.751
_exptl_absorpt_correction_T_max 0.1188
_exptl_absorpt_correction_T_min 0.0571
_exptl_absorpt_correction_type analytical
_exptl_absorpt_process_details '(X-SHAPE; Stoe & Cie, 2002)'
_exptl_crystal_colour 'dark red'
_exptl_crystal_density_diffrn 2.278
_exptl_crystal_density_method 'not measured'
_exptl_crystal_description rod
_exptl_crystal_F_000 3980
_exptl_crystal_size_max 0.25
_exptl_crystal_size_mid 0.2
_exptl_crystal_size_min 0.15
_refine_diff_density_max 2.771
_refine_diff_density_min -1.183
_refine_ls_extinction_method none
_refine_ls_goodness_of_fit_ref 0.835
_refine_ls_hydrogen_treatment constr
_refine_ls_matrix_type full
_refine_ls_number_parameters 608
_refine_ls_number_reflns 11435
_refine_ls_number_restraints 0
_refine_ls_restrained_S_all 0.835
_refine_ls_R_factor_all 0.0656
_refine_ls_R_factor_gt 0.0434
_refine_ls_shift/su_max 0.001
_refine_ls_shift/su_mean 0.000
_refine_ls_structure_factor_coef Fsqd
_refine_ls_weighting_details 'calc w=1/[\s^2^(Fo^2^)+(0.0671P)^2^+0.0000P] where P=(Fo^2^+2Fc^2^)/3'
_refine_ls_weighting_scheme calc
_refine_ls_wR_factor_gt 0.1069
_refine_ls_wR_factor_ref 0.1117
_reflns_number_gt 7473
_reflns_number_total 11435
_reflns_threshold_expression I>2\s(I)
_cod_data_source_file hp2005.cif
_cod_data_source_block I
_cod_original_sg_symbol_H-M 'P 21/n'
_cod_database_code 2230027
_cod_database_fobs_code 2230027

loop_
_symmetry_equiv_pos_as_xyz
'x, y, z'
'-x+1/2, y+1/2, -z+1/2'
'-x, -y, -z'
'x-1/2, -y-1/2, z-1/2'

loop_
_atom_site_type_symbol
_atom_site_label
_atom_site_fract_x
_atom_site_fract_y
_atom_site_fract_z
_atom_site_U_iso_or_equiv
_atom_site_adp_type
_atom_site_calc_flag
_atom_site_refinement_flags
_atom_site_occupancy
_atom_site_disorder_assembly
_atom_site_disorder_group
Sn Sn1 0.86100(7) 0.23615(4) 0.907589(19) 0.04003(16) Uani d . 1 . .
Sn Sn2 0.98667(7) 0.39369(5) 0.931424(17) 0.03899(16) Uani d . 1 . .
Sn Sn3 1.02254(6) 0.31609(4) 0.854533(17) 0.03508(15) Uani d . 1 . .
Sn Sn4 0.71369(7) 0.30366(4) 0.846330(18) 0.03923(16) Uani d . 1 . .
Sn Sn5 0.69254(6) 0.37991(5) 0.923721(18) 0.04106(17) Uani d . 1 . .
Sn Sn6 1.03304(7) 0.50482(4) 0.86702(2) 0.04262(17) Uani d . 1 . .
Sn Sn7 0.87119(7) 0.43216(5) 0.809921(18) 0.04261(17) Uani d . 1 . .
Sn Sn8 0.66698(7) 0.48901(5) 0.856306(19) 0.04374(18) Uani d . 1 . .
Sn Sn9 0.82933(7) 0.54589(5) 0.91672(2) 0.04456(18) Uani d . 1 . .
Rb Rb10 0.57160(8) 0.40171(5) 0.75840(2) 0.03225(19) Uani d . 1 . .
Rb Rb11 0.66434(8) 0.09245(5) 0.09496(2) 0.03070(18) Uani d . 1 . .
Rb Rb12 0.81415(13) 0.45056(9) 0.01874(3) 0.0625(3) Uani d . 1 . .
O O1 0.5633(6) 0.2576(4) 0.11449(18) 0.0402(15) Uani d . 1 . .
O O2 0.4199(6) 0.2343(4) 0.74399(16) 0.0358(14) Uani d . 1 . .
O O3 0.6819(6) -0.0751(4) 0.12707(17) 0.0351(14) Uani d . 1 . .
O O4 0.3954(7) 0.5552(4) 0.74943(18) 0.0398(15) Uani d . 1 . .
O O5 0.6400(7) 0.5615(4) 0.72603(18) 0.0428(16) Uani d . 1 . .
O O6 0.7426(6) 0.4148(4) 0.69534(18) 0.0380(15) Uani d . 1 . .
O O7 0.3089(6) 0.3882(4) 0.7689(2) 0.0423(16) Uani d . 1 . .
O O8 0.8881(6) 0.0870(4) 0.05216(17) 0.0380(15) Uani d . 1 . .
O O9 0.7691(6) 0.1897(4) 0.15412(19) 0.0422(16) Uani d . 1 . .
O O10 0.4441(6) -0.0106(4) 0.10348(18) 0.0350(14) Uani d . 1 . .
O O11 0.6481(7) 0.1129(4) 0.01641(17) 0.0395(15) Uani d . 1 . .
O O12 0.6651(7) 0.2526(4) 0.72188(18) 0.0429(16) Uani d . 1 . .
N N1 0.4241(8) 0.1494(5) 0.0601(2) 0.0351(17) Uani d . 1 . .
N N2 0.9076(7) 0.0352(5) 0.1296(2) 0.0353(17) Uani d . 1 . .
N N3 0.8485(13) 0.2982(8) 0.0671(3) 0.077(3) Uani d . 1 . .
H H3C 0.9034 0.3114 0.0853 0.115 Uiso calc R 1 . .
H H3D 0.8781 0.2535 0.0541 0.115 Uiso calc R 1 . .
H H3E 0.7744 0.2835 0.0767 0.115 Uiso calc R 1 . .
N N4 0.7481(11) 0.7826(7) 0.0683(3) 0.068(3) Uani d . 1 . .
H H4C 0.7062 0.8276 0.0779 0.102 Uiso calc R 1 . .
H H4D 0.7343 0.7810 0.0439 0.102 Uiso calc R 1 . .
H H4E 0.8307 0.7889 0.0731 0.102 Uiso calc R 1 . .
N N5 0.8929(11) 0.7596(9) -0.0120(3) 0.076(3) Uani d . 1 . .
N N6 0.5861(13) 0.4400(7) 0.0693(4) 0.085(4) Uani d . 1 . .
H H6C 0.6234 0.3966 0.0818 0.127 Uiso calc R 1 . .
H H6D 0.5582 0.4200 0.0474 0.127 Uiso calc R 1 . .
H H6E 0.5211 0.4604 0.0820 0.127 Uiso calc R 1 . .
N N7 0.6387(13) 0.6110(8) 0.0138(3) 0.080(4) Uani d . 1 . .
H H7C 0.5573 0.5956 0.0138 0.121 Uiso calc R 1 . .
H H7D 0.6738 0.5923 -0.0070 0.121 Uiso calc R 1 . .
H H7E 0.6449 0.6691 0.0151 0.121 Uiso calc R 1 . .
C C1 0.8604(10) 0.0730(7) 0.0140(3) 0.043(2) Uani d . 1 . .
H H1A 0.8298 0.0138 0.0103 0.052 Uiso calc R 1 . .
H H1B 0.9366 0.0804 -0.0001 0.052 Uiso calc R 1 . .
C C2 0.9754(10) 0.0273(7) 0.0661(3) 0.044(2) Uani d . 1 . .
H H2A 1.0512 0.0286 0.0514 0.053 Uiso calc R 1 . .
H H2B 0.9403 -0.0313 0.0648 0.053 Uiso calc R 1 . .
C C3 0.4776(11) 0.6220(6) 0.7593(3) 0.045(3) Uani d . 1 . .
H H3A 0.5229 0.6066 0.7820 0.055 Uiso calc R 1 . .
H H3B 0.4301 0.6752 0.7638 0.055 Uiso calc R 1 . .
C C4 0.7647(9) 0.1352(7) 0.0014(2) 0.037(2) Uani d . 1 . .
H H4A 0.7886 0.1938 0.0091 0.045 Uiso calc R 1 . .
H H4B 0.7582 0.1343 -0.0253 0.045 Uiso calc R 1 . .
C C5 0.7776(9) -0.0840(7) 0.1535(3) 0.042(2) Uani d . 1 . .
H H5A 0.7834 -0.1446 0.1612 0.050 Uiso calc R 1 . .
H H5B 0.7581 -0.0489 0.1749 0.050 Uiso calc R 1 . .
C C6 0.5676(11) 0.6370(7) 0.7299(3) 0.048(3) Uani d . 1 . .
H H6A 0.5227 0.6500 0.7070 0.058 Uiso calc R 1 . .
H H6B 0.6218 0.6862 0.7362 0.058 Uiso calc R 1 . .
C C7 0.2302(9) 0.4614(7) 0.7664(3) 0.042(2) Uani d . 1 . .
H H7A 0.1600 0.4551 0.7830 0.050 Uiso calc R 1 . .
H H7B 0.1965 0.4673 0.7414 0.050 Uiso calc R 1 . .
C C8 0.3563(9) 0.0031(7) 0.0747(3) 0.043(2) Uani d . 1 . .
H H8A 0.2810 -0.0315 0.0788 0.051 Uiso calc R 1 . .
H H8B 0.3921 -0.0150 0.0514 0.051 Uiso calc R 1 . .
C C9 0.3235(9) 0.0957(7) 0.0731(3) 0.042(2) Uani d . 1 . .
H H9A 0.2500 0.1032 0.0569 0.050 Uiso calc R 1 . .
H H9B 0.3007 0.1152 0.0976 0.050 Uiso calc R 1 . .
C C10 0.4330(10) 0.2605(7) 0.1088(2) 0.039(2) Uani d . 1 . .
H H10A 0.4016 0.3183 0.1148 0.047 Uiso calc R 1 . .
H H10B 0.3926 0.2185 0.1248 0.047 Uiso calc R 1 . .
C C11 0.3289(10) 0.2381(7) 0.7713(3) 0.042(2) Uani d . 1 . .
H H11A 0.3695 0.2472 0.7953 0.051 Uiso calc R 1 . .
H H11B 0.2823 0.1835 0.7720 0.051 Uiso calc R 1 . .
C C12 0.5558(10) 0.1729(7) 0.0061(3) 0.043(2) Uani d . 1 . .
H H12A 0.5516 0.1780 -0.0206 0.052 Uiso calc R 1 . .
H H12B 0.5764 0.2299 0.0163 0.052 Uiso calc R 1 . .
C C13 0.5999(10) 0.2839(7) 0.1511(3) 0.044(2) Uani d . 1 . .
H H13A 0.5563 0.2479 0.1688 0.053 Uiso calc R 1 . .
H H13B 0.5752 0.3443 0.1550 0.053 Uiso calc R 1 . .
C C14 0.4731(10) -0.0986(6) 0.1086(3) 0.046(3) Uani d . 1 . .
H H14A 0.5045 -0.1228 0.0858 0.055 Uiso calc R 1 . .
H H14B 0.3971 -0.1303 0.1149 0.055 Uiso calc R 1 . .
C C15 0.2431(9) 0.3100(7) 0.7630(3) 0.040(2) Uani d . 1 . .
H H15A 0.2135 0.3065 0.7375 0.048 Uiso calc R 1 . .
H H15B 0.1703 0.3074 0.7788 0.048 Uiso calc R 1 . .
C C16 0.7234(10) 0.5677(7) 0.6960(3) 0.041(2) Uani d . 1 . .
H H16A 0.7707 0.6220 0.6973 0.050 Uiso calc R 1 . .
H H16B 0.6759 0.5665 0.6728 0.050 Uiso calc R 1 . .
C C17 0.7518(10) 0.2623(7) 0.6930(3) 0.046(3) Uani d . 1 . .
H H17A 0.7067 0.2642 0.6694 0.055 Uiso calc R 1 . .
H H17B 0.8093 0.2129 0.6928 0.055 Uiso calc R 1 . .
C C18 0.7343(10) 0.2755(7) 0.1571(3) 0.042(2) Uani d . 1 . .
H H18A 0.7784 0.3102 0.1390 0.050 Uiso calc R 1 . .
H H18B 0.7575 0.2973 0.1814 0.050 Uiso calc R 1 . .
C C19 0.5680(10) -0.1097(6) 0.1379(3) 0.044(2) Uani d . 1 . .
H H19A 0.5406 -0.0804 0.1601 0.053 Uiso calc R 1 . .
H H19B 0.5783 -0.1714 0.1434 0.053 Uiso calc R 1 . .
C C20 0.4024(12) 0.2398(7) 0.0699(3) 0.052(3) Uani d . 1 . .
H H20A 0.3141 0.2538 0.0649 0.062 Uiso calc R 1 . .
H H20B 0.4529 0.2768 0.0542 0.062 Uiso calc R 1 . .
C C21 1.0067(9) 0.0497(7) 0.1044(3) 0.042(2) Uani d . 1 . .
H H21A 1.0798 0.0157 0.1123 0.050 Uiso calc R 1 . .
H H21B 1.0305 0.1110 0.1054 0.050 Uiso calc R 1 . .
C C22 0.5137(10) 0.1715(6) 0.7512(3) 0.043(2) Uani d . 1 . .
H H22A 0.4756 0.1140 0.7531 0.052 Uiso calc R 1 . .
H H22B 0.5572 0.1846 0.7744 0.052 Uiso calc R 1 . .
C C23 0.8992(9) 0.1786(7) 0.1595(3) 0.045(3) Uani d . 1 . .
H H23A 0.9272 0.2097 0.1816 0.054 Uiso calc R 1 . .
H H23B 0.9438 0.2024 0.1387 0.054 Uiso calc R 1 . .
C C24 0.8224(10) 0.3427(7) 0.6986(3) 0.044(2) Uani d . 1 . .
H H24A 0.8624 0.3423 0.7229 0.052 Uiso calc R 1 . .
H H24B 0.8883 0.3467 0.6804 0.052 Uiso calc R 1 . .
C C25 0.9278(9) 0.0843(7) 0.1635(3) 0.044(2) Uani d . 1 . .
H H25A 1.0153 0.0775 0.1716 0.053 Uiso calc R 1 . .
H H25B 0.8749 0.0598 0.1825 0.053 Uiso calc R 1 . .
C C26 0.3043(10) 0.5380(7) 0.7763(3) 0.044(2) Uani d . 1 . .
H H26A 0.2488 0.5881 0.7786 0.053 Uiso calc R 1 . .
H H26B 0.3462 0.5285 0.8001 0.053 Uiso calc R 1 . .
C C27 0.4310(10) 0.1429(7) 0.0200(3) 0.045(2) Uani d . 1 . .
H H27A 0.3642 0.1780 0.0088 0.055 Uiso calc R 1 . .
H H27B 0.4172 0.0825 0.0127 0.055 Uiso calc R 1 . .
C C28 0.8094(9) 0.4932(6) 0.6982(3) 0.040(2) Uani d . 1 . .
H H28A 0.8698 0.4968 0.6785 0.048 Uiso calc R 1 . .
H H28B 0.8560 0.4948 0.7216 0.048 Uiso calc R 1 . .
C C29 0.8976(9) -0.0564(7) 0.1388(3) 0.042(2) Uani d . 1 . .
H H29A 0.9637 -0.0705 0.1568 0.050 Uiso calc R 1 . .
H H29B 0.9135 -0.0903 0.1168 0.050 Uiso calc R 1 . .
C C30 0.6027(10) 0.1724(6) 0.7214(3) 0.044(2) Uani d . 1 . .
H H30A 0.6632 0.1252 0.7245 0.053 Uiso calc R 1 . .
H H30B 0.5583 0.1645 0.6979 0.053 Uiso calc R 1 . .
Rb Rb13 0.6569(4) 0.6145(3) 0.10223(8) 0.0558(12) Uani d P 0.74(2) . .
Rb Rb14 0.6416(11) 0.6289(8) 0.1185(15) 0.130(9) Uani d P 0.26(2) . .

loop_
_atom_site_aniso_label
_atom_site_aniso_U_11
_atom_site_aniso_U_22
_atom_site_aniso_U_33
_atom_site_aniso_U_12
_atom_site_aniso_U_13
_atom_site_aniso_U_23
Sn1 0.0417(4) 0.0373(4) 0.0413(4) 0.0003(3) 0.0037(3) 0.0097(3)
Sn2 0.0417(4) 0.0457(4) 0.0294(3) 0.0058(3) -0.0039(3) -0.0026(3)
Sn3 0.0406(4) 0.0334(3) 0.0314(3) 0.0037(3) 0.0060(3) 0.0004(3)
Sn4 0.0514(4) 0.0332(3) 0.0328(3) -0.0058(3) -0.0047(3) 0.0010(3)
Sn5 0.0360(4) 0.0540(4) 0.0335(3) 0.0033(3) 0.0056(3) -0.0003(3)
Sn6 0.0515(4) 0.0342(3) 0.0423(4) -0.0078(3) 0.0037(3) -0.0009(3)
Sn7 0.0376(4) 0.0585(4) 0.0316(3) -0.0021(3) -0.0013(3) 0.0103(3)
Sn8 0.0518(4) 0.0409(4) 0.0381(4) 0.0132(3) -0.0079(3) -0.0045(3)
Sn9 0.0474(4) 0.0405(4) 0.0456(4) 0.0082(3) -0.0046(3) -0.0126(3)
Rb10 0.0341(5) 0.0319(4) 0.0307(4) 0.0001(3) 0.0001(3) 0.0001(3)
Rb11 0.0337(5) 0.0319(4) 0.0266(4) 0.0006(3) 0.0018(3) -0.0005(3)
Rb12 0.0672(8) 0.0778(8) 0.0427(6) -0.0158(6) 0.0066(5) 0.0015(6)
O1 0.039(4) 0.044(4) 0.038(4) 0.001(3) 0.007(3) -0.002(3)
O2 0.040(4) 0.038(3) 0.029(3) 0.007(3) 0.000(3) 0.008(3)
O3 0.027(3) 0.045(4) 0.033(3) 0.007(3) 0.000(3) 0.006(3)
O4 0.050(4) 0.033(3) 0.036(4) -0.003(3) 0.000(3) -0.003(3)
O5 0.052(4) 0.038(4) 0.038(4) 0.002(3) 0.008(3) 0.001(3)
O6 0.033(3) 0.044(4) 0.037(4) -0.004(3) 0.005(3) -0.001(3)
O7 0.037(4) 0.035(4) 0.055(4) -0.002(3) 0.008(3) -0.008(3)
O8 0.039(4) 0.049(4) 0.026(3) 0.004(3) 0.001(3) -0.006(3)
O9 0.041(4) 0.045(4) 0.042(4) -0.005(3) 0.003(3) -0.015(3)
O10 0.028(3) 0.036(3) 0.041(4) 0.001(3) 0.000(3) 0.003(3)
O11 0.049(4) 0.042(4) 0.027(3) -0.002(3) 0.002(3) 0.004(3)
O12 0.055(4) 0.032(4) 0.042(4) -0.002(3) 0.010(3) -0.004(3)
N1 0.042(5) 0.037(4) 0.027(4) 0.005(3) -0.001(3) 0.001(3)
N2 0.030(4) 0.047(5) 0.028(4) 0.003(3) -0.005(3) -0.001(3)
N3 0.101(9) 0.082(8) 0.047(6) -0.004(7) -0.002(6) -0.017(6)
N4 0.063(7) 0.072(7) 0.068(7) 0.018(6) -0.014(5) -0.019(6)
N5 0.058(7) 0.110(10) 0.061(7) 0.032(7) 0.007(5) 0.014(7)
N6 0.095(10) 0.055(7) 0.107(10) -0.005(6) 0.041(8) -0.005(7)
N7 0.085(9) 0.081(8) 0.076(8) 0.012(7) 0.019(7) 0.011(7)
C1 0.043(6) 0.055(6) 0.031(5) -0.008(5) 0.010(4) -0.014(4)
C2 0.044(6) 0.052(6) 0.037(5) 0.004(5) 0.006(4) -0.004(5)
C3 0.065(7) 0.031(5) 0.040(5) 0.000(5) -0.014(5) -0.007(4)
C4 0.030(5) 0.060(6) 0.022(4) -0.004(4) -0.002(4) -0.005(4)
C5 0.032(5) 0.048(6) 0.045(6) 0.008(4) -0.002(4) 0.015(5)
C6 0.070(8) 0.033(5) 0.041(6) -0.002(5) -0.013(5) -0.003(4)
C7 0.035(5) 0.050(6) 0.041(5) 0.007(4) 0.000(4) -0.011(5)
C8 0.032(5) 0.054(6) 0.041(5) -0.006(4) -0.012(4) 0.005(5)
C9 0.031(5) 0.051(6) 0.041(5) -0.001(4) -0.006(4) 0.003(5)
C10 0.044(6) 0.044(5) 0.029(5) 0.011(4) 0.003(4) 0.000(4)
C11 0.041(6) 0.053(6) 0.033(5) -0.007(5) 0.002(4) 0.003(4)
C12 0.056(7) 0.046(6) 0.026(5) 0.006(5) 0.000(4) 0.003(4)
C13 0.052(6) 0.046(6) 0.035(5) -0.001(5) 0.008(5) -0.014(4)
C14 0.037(6) 0.031(5) 0.070(7) -0.002(4) -0.010(5) 0.006(5)
C15 0.035(5) 0.049(6) 0.037(5) -0.010(4) 0.011(4) -0.007(4)
C16 0.051(6) 0.041(5) 0.032(5) -0.011(5) 0.003(4) 0.004(4)
C17 0.049(6) 0.047(6) 0.043(6) 0.015(5) 0.016(5) -0.012(5)
C18 0.049(6) 0.042(6) 0.034(5) -0.008(5) 0.002(4) -0.010(4)
C19 0.045(6) 0.035(5) 0.052(6) -0.001(4) 0.016(5) 0.012(5)
C20 0.069(8) 0.042(6) 0.045(6) 0.016(5) 0.014(5) 0.003(5)
C21 0.031(5) 0.063(7) 0.030(5) 0.005(5) -0.001(4) -0.008(4)
C22 0.050(6) 0.039(5) 0.040(5) -0.005(4) -0.008(5) 0.003(4)
C23 0.033(5) 0.063(7) 0.039(5) -0.015(5) 0.003(4) -0.012(5)
C24 0.041(6) 0.053(6) 0.036(5) 0.004(5) 0.002(4) -0.008(4)
C25 0.026(5) 0.072(7) 0.034(5) -0.007(5) -0.002(4) -0.007(5)
C26 0.054(7) 0.047(6) 0.031(5) 0.017(5) 0.003(4) -0.005(4)
C27 0.051(6) 0.050(6) 0.035(5) 0.014(5) -0.003(5) 0.000(5)
C28 0.038(5) 0.044(6) 0.038(5) -0.012(4) 0.002(4) 0.004(4)
C29 0.031(5) 0.057(6) 0.037(5) 0.015(4) -0.006(4) 0.009(5)
C30 0.049(6) 0.034(5) 0.049(6) 0.002(4) -0.015(5) -0.004(4)
Rb13 0.0371(13) 0.0645(18) 0.066(2) -0.0003(10) -0.0051(8) -0.0027(10)
Rb14 0.035(4) 0.075(5) 0.28(3) 0.011(3) -0.002(9) -0.026(10)

loop_
_atom_type_symbol
_atom_type_description
_atom_type_scat_dispersion_real
_atom_type_scat_dispersion_imag
_atom_type_scat_source
C C 0.0033 0.0016 'International Tables Vol C Tables 4.2.6.8 and 6.1.1.4'
N N 0.0061 0.0033 'International Tables Vol C Tables 4.2.6.8 and 6.1.1.4'
O O 0.0106 0.0060 'International Tables Vol C Tables 4.2.6.8 and 6.1.1.4'
Rb Rb -0.9393 2.9676 'International Tables Vol C Tables 4.2.6.8 and 6.1.1.4'
Sn Sn -0.6537 1.4246 'International Tables Vol C Tables 4.2.6.8 and 6.1.1.4'
H H 0.0000 0.0000 'International Tables Vol C Tables 4.2.6.8 and 6.1.1.4'

loop_
_geom_angle_atom_site_label_1
_geom_angle_atom_site_label_2
_geom_angle_atom_site_label_3
_geom_angle_site_symmetry_1
_geom_angle_site_symmetry_3
_geom_angle
_geom_angle_publ_flag
Sn3 Sn1 Sn2 . . 64.32(3) ?
Sn3 Sn1 Sn4 . . 69.57(3) ?
Sn2 Sn1 Sn4 . . 99.82(3) ?
Sn3 Sn1 Sn5 . . 100.90(3) ?
Sn2 Sn1 Sn5 . . 65.55(3) ?
Sn4 Sn1 Sn5 . . 63.76(3) ?
Sn1 Sn2 Sn9 . . 110.91(3) ?
Sn1 Sn2 Sn6 . . 109.27(3) ?
Sn9 Sn2 Sn6 . . 59.67(3) ?
Sn1 Sn2 Sn3 . . 57.78(3) ?
Sn9 Sn2 Sn3 . . 103.03(3) ?
Sn6 Sn2 Sn3 . . 58.32(3) ?
Sn1 Sn2 Sn5 . . 57.56(3) ?
Sn9 Sn2 Sn5 . . 58.13(3) ?
Sn6 Sn2 Sn5 . . 98.66(4) ?
Sn3 Sn2 Sn5 . . 91.99(4) ?
Sn1 Sn2 Rb12 . 3_766 163.26(3) ?
Sn9 Sn2 Rb12 . 3_766 83.68(4) ?
Sn6 Sn2 Rb12 . 3_766 84.88(3) ?
Sn3 Sn2 Rb12 . 3_766 128.68(4) ?
Sn5 Sn2 Rb12 . 3_766 130.86(4) ?
Sn1 Sn2 Rb12 . 1_556 102.44(3) ?
Sn9 Sn2 Rb12 . 1_556 71.63(3) ?
Sn6 Sn2 Rb12 . 1_556 128.50(4) ?
Sn3 Sn2 Rb12 . 1_556 157.10(3) ?
Sn5 Sn2 Rb12 . 1_556 66.03(4) ?
Rb12 Sn2 Rb12 3_766 1_556 73.68(4) ?
Sn1 Sn2 Rb13 . 3_766 108.41(7) ?
Sn9 Sn2 Rb13 . 3_766 120.72(7) ?
Sn6 Sn2 Rb13 . 3_766 66.46(6) ?
Sn3 Sn2 Rb13 . 3_766 64.74(5) ?
Sn5 Sn2 Rb13 . 3_766 156.38(5) ?
Rb12 Sn2 Rb13 3_766 3_766 68.33(6) ?
Rb12 Sn2 Rb13 1_556 3_766 137.55(5) ?
Sn7 Sn3 Sn1 . . 107.93(3) ?
Sn7 Sn3 Sn6 . . 59.66(3) ?
Sn1 Sn3 Sn6 . . 109.75(3) ?
Sn7 Sn3 Sn2 . . 101.23(3) ?
Sn1 Sn3 Sn2 . . 57.90(3) ?
Sn6 Sn3 Sn2 . . 58.74(2) ?
Sn7 Sn3 Rb14 . 3_766 121.4(4) ?
Sn1 Sn3 Rb14 . 3_766 119.6(8) ?
Sn6 Sn3 Rb14 . 3_766 72.9(2) ?
Sn2 Sn3 Rb14 . 3_766 79.1(8) ?
Sn7 Sn3 Rb13 . 3_766 122.33(7) ?
Sn1 Sn3 Rb13 . 3_766 112.08(5) ?
Sn6 Sn3 Rb13 . 3_766 68.59(8) ?
Sn2 Sn3 Rb13 . 3_766 69.38(7) ?
Rb14 Sn3 Rb13 3_766 3_766 9.7(7) ?
Sn1 Sn4 Sn8 . . 110.21(3) ?
Sn1 Sn4 Sn7 . . 106.63(3) ?
Sn8 Sn4 Sn7 . . 59.82(3) ?
Sn1 Sn4 Sn5 . . 58.45(3) ?
Sn8 Sn4 Sn5 . . 59.73(2) ?
Sn7 Sn4 Sn5 . . 102.26(3) ?
Sn1 Sn4 Rb10 . . 170.49(3) ?
Sn8 Sn4 Rb10 . . 69.74(2) ?
Sn7 Sn4 Rb10 . . 64.78(3) ?
Sn5 Sn4 Rb10 . . 125.76(3) ?
Sn1 Sn4 Rb14 . 3_666 109.5(7) ?
Sn8 Sn4 Rb14 . 3_666 63.80(18) ?
Sn7 Sn4 Rb14 . 3_666 120.3(3) ?
Sn5 Sn4 Rb14 . 3_666 62.3(7) ?
Rb10 Sn4 Rb14 . 3_666 79.2(7) ?
Sn1 Sn5 Sn9 . . 109.42(3) ?
Sn1 Sn5 Sn8 . . 107.85(3) ?
Sn9 Sn5 Sn8 . . 58.60(3) ?
Sn1 Sn5 Sn4 . . 57.79(3) ?
Sn9 Sn5 Sn4 . . 101.86(3) ?
Sn8 Sn5 Sn4 . . 57.65(3) ?
Sn1 Sn5 Sn2 . . 56.90(2) ?
Sn9 Sn5 Sn2 . . 57.16(2) ?
Sn8 Sn5 Sn2 . . 96.26(4) ?
Sn4 Sn5 Sn2 . . 90.91(4) ?
Sn1 Sn5 Rb13 . 3_666 124.54(8) ?
Sn9 Sn5 Rb13 . 3_666 116.00(7) ?
Sn8 Sn5 Rb13 . 3_666 73.25(5) ?
Sn4 Sn5 Rb13 . 3_666 82.57(7) ?
Sn2 Sn5 Rb13 . 3_666 169.45(5) ?
Sn1 Sn5 Rb12 . 1_556 101.55(4) ?
Sn9 Sn5 Rb12 . 1_556 71.02(3) ?
Sn8 Sn5 Rb12 . 1_556 127.48(4) ?
Sn4 Sn5 Rb12 . 1_556 155.55(3) ?
Sn2 Sn5 Rb12 . 1_556 65.36(4) ?
Rb13 Sn5 Rb12 3_666 1_556 121.77(7) ?
Sn1 Sn5 Rb14 . 3_666 117.4(5) ?
Sn9 Sn5 Rb14 . 3_666 116.7(3) ?
Sn8 Sn5 Rb14 . 3_666 67.8(6) ?
Sn4 Sn5 Rb14 . 3_666 72.7(7) ?
Sn2 Sn5 Rb14 . 3_666 161.5(8) ?
Rb13 Sn5 Rb14 3_666 3_666 9.8(7) ?
Rb12 Sn5 Rb14 1_556 3_666 131.6(7) ?
Sn7 Sn6 Sn9 . . 95.23(3) ?
Sn7 Sn6 Sn3 . . 59.20(2) ?
Sn9 Sn6 Sn3 . . 106.44(3) ?
Sn7 Sn6 Sn2 . . 103.94(3) ?
Sn9 Sn6 Sn2 . . 59.61(3) ?
Sn3 Sn6 Sn2 . . 62.94(2) ?
Sn7 Sn6 Sn8 . . 47.87(3) ?
Sn9 Sn6 Sn8 . . 47.62(3) ?
Sn3 Sn6 Sn8 . . 83.61(2) ?
Sn2 Sn6 Sn8 . . 82.00(3) ?
Sn7 Sn6 Rb13 . 3_766 120.59(7) ?
Sn9 Sn6 Rb13 . 3_766 123.69(6) ?
Sn3 Sn6 Rb13 . 3_766 67.09(6) ?
Sn2 Sn6 Rb13 . 3_766 69.83(5) ?
Sn8 Sn6 Rb13 . 3_766 146.05(6) ?
Sn7 Sn6 Rb14 . 3_766 113.0(6) ?
Sn9 Sn6 Rb14 . 3_766 132.2(7) ?
Sn3 Sn6 Rb14 . 3_766 63.2(3) ?
Sn2 Sn6 Rb14 . 3_766 76.1(6) ?
Sn8 Sn6 Rb14 . 3_766 145.81(19) ?
Rb13 Sn6 Rb14 3_766 3_766 9.3(7) ?
Sn3 Sn7 Sn6 . . 61.15(3) ?
Sn3 Sn7 Sn8 . . 105.84(3) ?
Sn6 Sn7 Sn8 . . 84.65(3) ?
Sn3 Sn7 Sn4 . . 69.18(3) ?
Sn6 Sn7 Sn4 . . 105.80(3) ?
Sn8 Sn7 Sn4 . . 59.93(3) ?
Sn3 Sn7 Rb10 . . 132.34(3) ?
Sn6 Sn7 Rb10 . . 155.13(3) ?
Sn8 Sn7 Rb10 . . 71.77(3) ?
Sn4 Sn7 Rb10 . . 69.44(3) ?
Sn3 Sn7 Sn9 . . 78.97(3) ?
Sn6 Sn7 Sn9 . . 42.61(2) ?
Sn8 Sn7 Sn9 . . 42.29(3) ?
Sn4 Sn7 Sn9 . . 78.07(3) ?
Rb10 Sn7 Sn9 . . 114.02(3) ?
Sn9 Sn8 Sn7 . . 95.24(3) ?
Sn9 Sn8 Sn4 . . 106.78(3) ?
Sn7 Sn8 Sn4 . . 60.25(2) ?
Sn9 Sn8 Sn5 . . 60.17(3) ?
Sn7 Sn8 Sn5 . . 104.64(3) ?
Sn4 Sn8 Sn5 . . 62.62(3) ?
Sn9 Sn8 Rb14 . 3_666 117.0(8) ?
Sn7 Sn8 Rb14 . 3_666 129.9(5) ?
Sn4 Sn8 Rb14 . 3_666 73.7(3) ?
Sn5 Sn8 Rb14 . 3_666 66.7(6) ?
Sn9 Sn8 Sn6 . . 48.01(3) ?
Sn7 Sn8 Sn6 . . 47.48(3) ?
Sn4 Sn8 Sn6 . . 84.34(2) ?
Sn5 Sn8 Sn6 . . 83.08(3) ?
Rb14 Sn8 Sn6 3_666 . 148.3(4) ?
Sn9 Sn8 Rb10 . . 158.47(3) ?
Sn7 Sn8 Rb10 . . 63.38(3) ?
Sn4 Sn8 Rb10 . . 66.05(2) ?
Sn5 Sn8 Rb10 . . 124.99(3) ?
Rb14 Sn8 Rb10 3_666 . 81.4(8) ?
Sn6 Sn8 Rb10 . . 110.47(4) ?
Sn9 Sn8 Rb13 . 3_666 109.12(5) ?
Sn7 Sn8 Rb13 . 3_666 137.51(8) ?
Sn4 Sn8 Rb13 . 3_666 79.26(8) ?
Sn5 Sn8 Rb13 . 3_666 62.75(6) ?
Rb14 Sn8 Rb13 3_666 3_666 8.8(7) ?
Sn6 Sn8 Rb13 . 3_666 145.82(5) ?
Rb10 Sn8 Rb13 . 3_666 89.94(5) ?
Sn8 Sn9 Sn2 . . 103.12(3) ?
Sn8 Sn9 Sn6 . . 84.37(3) ?
Sn2 Sn9 Sn6 . . 60.72(3) ?
Sn8 Sn9 Sn5 . . 61.23(3) ?
Sn2 Sn9 Sn5 . . 64.71(3) ?
Sn6 Sn9 Sn5 . . 103.88(3) ?
Sn8 Sn9 Rb12 . 1_556 123.97(4) ?
Sn2 Sn9 Rb12 . 1_556 64.54(3) ?
Sn6 Sn9 Rb12 . 1_556 122.78(4) ?
Sn5 Sn9 Rb12 . 1_556 64.75(3) ?
Sn8 Sn9 Sn7 . . 42.47(2) ?
Sn2 Sn9 Sn7 . . 76.71(3) ?
Sn6 Sn9 Sn7 . . 42.15(3) ?
Sn5 Sn9 Sn7 . . 77.70(3) ?
Rb12 Sn9 Sn7 1_556 . 134.33(3) ?
O5 Rb10 O7 . . 112.5(2) ?
O5 Rb10 O12 . . 114.23(19) ?
O7 Rb10 O12 . . 111.1(2) ?
O5 Rb10 O6 . . 56.70(19) ?
O7 Rb10 O6 . . 137.0(2) ?
O12 Rb10 O6 . . 57.70(18) ?
O5 Rb10 O4 . . 56.04(19) ?
O7 Rb10 O4 . . 57.46(19) ?
O12 Rb10 O4 . . 143.19(19) ?
O6 Rb10 O4 . . 104.59(18) ?
O5 Rb10 O2 . . 142.60(18) ?
O7 Rb10 O2 . . 56.43(18) ?
O12 Rb10 O2 . . 55.43(19) ?
O6 Rb10 O2 . . 104.61(17) ?
O4 Rb10 O2 . . 108.20(17) ?
O5 Rb10 C3 . . 41.0(2) ?
O7 Rb10 C3 . . 77.8(2) ?
O12 Rb10 C3 . . 151.7(2) ?
O6 Rb10 C3 . . 96.9(2) ?
O4 Rb10 C3 . . 22.9(2) ?
O2 Rb10 C3 . . 131.0(2) ?
O5 Rb10 C24 . . 76.5(2) ?
O7 Rb10 C24 . . 144.0(2) ?
O12 Rb10 C24 . . 40.6(2) ?
O6 Rb10 C24 . . 22.1(2) ?
O4 Rb10 C24 . . 126.6(2) ?
O2 Rb10 C24 . . 94.5(2) ?
C3 Rb10 C24 . . 117.5(3) ?
O5 Rb10 C22 . . 150.3(2) ?
O7 Rb10 C22 . . 76.7(2) ?
O12 Rb10 C22 . . 40.0(2) ?
O6 Rb10 C22 . . 96.7(2) ?
O4 Rb10 C22 . . 130.8(2) ?
O2 Rb10 C22 . . 22.7(2) ?
C3 Rb10 C22 . . 153.5(3) ?
C24 Rb10 C22 . . 80.5(2) ?
O5 Rb10 C26 . . 77.3(2) ?
O7 Rb10 C26 . . 40.1(2) ?
O12 Rb10 C26 . . 147.1(2) ?
O6 Rb10 C26 . . 126.9(2) ?
O4 Rb10 C26 . . 22.6(2) ?
O2 Rb10 C26 . . 96.0(2) ?
C3 Rb10 C26 . . 38.4(3) ?
C24 Rb10 C26 . . 148.7(2) ?
C22 Rb10 C26 . . 116.8(3) ?
O5 Rb10 C11 . . 147.5(2) ?
O7 Rb10 C11 . . 39.5(2) ?
O12 Rb10 C11 . . 76.1(2) ?
O6 Rb10 C11 . . 126.5(2) ?
O4 Rb10 C11 . . 96.5(2) ?
O2 Rb10 C11 . . 22.1(2) ?
C3 Rb10 C11 . . 117.4(3) ?
C24 Rb10 C11 . . 116.2(2) ?
C22 Rb10 C11 . . 37.8(2) ?
C26 Rb10 C11 . . 79.3(2) ?
O5 Rb10 C28 . . 39.6(2) ?
O7 Rb10 C28 . . 143.5(2) ?
O12 Rb10 C28 . . 77.1(2) ?
O6 Rb10 C28 . . 21.3(2) ?
O4 Rb10 C28 . . 94.0(2) ?
O2 Rb10 C28 . . 125.8(2) ?
C3 Rb10 C28 . . 80.6(3) ?
C24 Rb10 C28 . . 37.2(2) ?
C22 Rb10 C28 . . 116.9(2) ?
C26 Rb10 C28 . . 116.3(2) ?
C11 Rb10 C28 . . 147.4(2) ?
O9 Rb11 O3 . . 98.3(2) ?
O9 Rb11 O10 . . 121.43(19) ?
O3 Rb11 O10 . . 59.79(18) ?
O9 Rb11 O1 . . 59.0(2) ?
O3 Rb11 O1 . . 136.72(18) ?
O10 Rb11 O1 . . 98.80(19) ?
O9 Rb11 O8 . . 96.40(19) ?
O3 Rb11 O8 . . 98.59(18) ?
O10 Rb11 O8 . . 137.29(18) ?
O1 Rb11 O8 . . 118.80(19) ?
O9 Rb11 O11 . . 135.5(2) ?
O3 Rb11 O11 . . 120.77(18) ?
O10 Rb11 O11 . . 97.86(19) ?
O1 Rb11 O11 . . 97.78(19) ?
O8 Rb11 O11 . . 59.82(19) ?
O9 Rb11 N1 . . 119.5(2) ?
O3 Rb11 N1 . . 119.6(2) ?
O10 Rb11 N1 . . 60.5(2) ?
O1 Rb11 N1 . . 61.2(2) ?
O8 Rb11 N1 . . 119.54(19) ?
O11 Rb11 N1 . . 60.6(2) ?
O9 Rb11 N2 . . 60.7(2) ?
O3 Rb11 N2 . . 60.6(2) ?
O10 Rb11 N2 . . 119.8(2) ?
O1 Rb11 N2 . . 118.9(2) ?
O8 Rb11 N2 . . 60.08(19) ?
O11 Rb11 N2 . . 119.1(2) ?
N1 Rb11 N2 . . 179.6(2) ?
O9 Rb11 C10 . . 76.9(2) ?
O3 Rb11 C10 . . 129.2(2) ?
O10 Rb11 C10 . . 79.5(2) ?
O1 Rb11 C10 . . 21.1(2) ?
O8 Rb11 C10 . . 132.2(2) ?
O11 Rb11 C10 . . 91.9(2) ?
N1 Rb11 C10 . . 42.6(2) ?
N2 Rb11 C10 . . 137.6(2) ?
O9 Rb11 C14 . . 122.5(2) ?
O3 Rb11 C14 . . 40.2(2) ?
O10 Rb11 C14 . . 21.1(2) ?
O1 Rb11 C14 . . 118.2(2) ?
O8 Rb11 C14 . . 121.7(2) ?
O11 Rb11 C14 . . 101.8(2) ?
N1 Rb11 C14 . . 79.4(2) ?
N2 Rb11 C14 . . 100.8(2) ?
C10 Rb11 C14 . . 100.1(2) ?
O9 Rb11 C8 . . 134.1(2) ?
O3 Rb11 C8 . . 77.9(2) ?
O10 Rb11 C8 . . 21.2(2) ?
O1 Rb11 C8 . . 92.6(2) ?
O8 Rb11 C8 . . 129.4(2) ?
O11 Rb11 C8 . . 78.7(2) ?
N1 Rb11 C8 . . 41.8(2) ?
N2 Rb11 C8 . . 138.4(2) ?
C10 Rb11 C8 . . 71.5(2) ?
C14 Rb11 C8 . . 37.7(2) ?
O9 Rb11 C12 . . 127.7(2) ?
O3 Rb11 C12 . . 134.0(2) ?
O10 Rb11 C12 . . 92.3(2) ?
O1 Rb11 C12 . . 78.7(2) ?
O8 Rb11 C12 . . 77.2(2) ?
O11 Rb11 C12 . . 20.9(2) ?
N1 Rb11 C12 . . 42.4(2) ?
N2 Rb11 C12 . . 137.2(2) ?
C10 Rb11 C12 . . 71.1(2) ?
C14 Rb11 C12 . . 103.3(2) ?
C8 Rb11 C12 . . 71.2(2) ?
N3 Rb12 Sn2 . 3_766 99.2(2) ?
N3 Rb12 Sn2 . 1_554 105.1(2) ?
Sn2 Rb12 Sn2 3_766 1_554 106.32(4) ?
N3 Rb12 Sn5 . 1_554 110.5(2) ?
Sn2 Rb12 Sn5 3_766 1_554 144.75(4) ?
Sn2 Rb12 Sn5 1_554 1_554 48.60(2) ?
N3 Rb12 Sn9 . 1_554 147.0(2) ?
Sn2 Rb12 Sn9 3_766 1_554 100.78(4) ?
Sn2 Rb12 Sn9 1_554 1_554 43.83(2) ?
Sn5 Rb12 Sn9 1_554 1_554 44.22(2) ?
N3 Rb12 Rb13 . . 95.0(2) ?
Sn2 Rb12 Rb13 3_766 . 59.74(5) ?
Sn2 Rb12 Rb13 1_554 . 157.50(6) ?
Sn5 Rb12 Rb13 1_554 . 132.44(6) ?
Sn9 Rb12 Rb13 1_554 . 117.68(6) ?
N3 Rb12 Rb12 . 3_765 110.7(3) ?
Sn2 Rb12 Rb12 3_766 3_765 54.72(3) ?
Sn2 Rb12 Rb12 1_554 3_765 51.60(3) ?
Sn5 Rb12 Rb12 1_554 3_765 95.99(4) ?
Sn9 Rb12 Rb12 1_554 3_765 62.56(4) ?
Rb13 Rb12 Rb12 . 3_765 111.99(6) ?
N3 Rb12 Rb14 . . 92.5(4) ?
Sn2 Rb12 Rb14 3_766 . 59.39(15) ?
Sn2 Rb12 Rb14 1_554 . 159.3(3) ?
Sn5 Rb12 Rb14 1_554 . 134.4(3) ?
Sn9 Rb12 Rb14 1_554 . 120.2(4) ?
Rb13 Rb12 Rb14 . . 2.6(4) ?
Rb12 Rb12 Rb14 3_765 . 112.35(15) ?
C10 O1 C13 . . 112.2(7) ?
C10 O1 Rb11 . . 111.6(5) ?
C13 O1 Rb11 . . 112.6(6) ?
C11 O2 C22 . . 113.1(7) ?
C11 O2 Rb10 . . 102.2(5) ?
C22 O2 Rb10 . . 100.1(5) ?
C19 O3 C5 . . 113.4(7) ?
C19 O3 Rb11 . . 114.5(5) ?
C5 O3 Rb11 . . 114.5(6) ?
C3 O4 C26 . . 113.2(8) ?
C3 O4 Rb10 . . 99.4(6) ?
C26 O4 Rb10 . . 102.2(5) ?
C6 O5 C16 . . 112.0(8) ?
C6 O5 Rb10 . . 122.0(6) ?
C16 O5 Rb10 . . 123.2(5) ?
C24 O6 C28 . . 111.7(7) ?
C24 O6 Rb10 . . 105.1(5) ?
C28 O6 Rb10 . . 108.5(5) ?
C7 O7 C15 . . 112.4(7) ?
C7 O7 Rb10 . . 121.3(6) ?
C15 O7 Rb10 . . 122.1(5) ?
C2 O8 C1 . . 112.1(7) ?
C2 O8 Rb11 . . 112.0(5) ?
C1 O8 Rb11 . . 112.0(5) ?
C18 O9 C23 . . 111.8(8) ?
C18 O9 Rb11 . . 117.6(6) ?
C23 O9 Rb11 . . 114.4(5) ?
C14 O10 C8 . . 112.7(8) ?
C14 O10 Rb11 . . 111.9(5) ?
C8 O10 Rb11 . . 111.7(5) ?
C12 O11 C4 . . 110.9(7) ?
C12 O11 Rb11 . . 111.6(5) ?
C4 O11 Rb11 . . 112.1(5) ?
C30 O12 C17 . . 113.4(8) ?
C30 O12 Rb10 . . 123.1(6) ?
C17 O12 Rb10 . . 120.1(5) ?
C9 N1 C20 . . 110.1(8) ?
C9 N1 C27 . . 109.9(8) ?
C20 N1 C27 . . 108.7(8) ?
C9 N1 Rb11 . . 109.3(5) ?
C20 N1 Rb11 . . 108.5(7) ?
C27 N1 Rb11 . . 110.2(6) ?
C21 N2 C29 . . 111.0(8) ?
C21 N2 C25 . . 111.5(8) ?
C29 N2 C25 . . 108.5(8) ?
C21 N2 Rb11 . . 108.9(5) ?
C29 N2 Rb11 . . 108.4(5) ?
C25 N2 Rb11 . . 108.4(6) ?
Rb12 N3 H3C . . 109.5 ?
Rb12 N3 H3D . . 109.5 ?
H3C N3 H3D . . 109.5 ?
Rb12 N3 H3E . . 109.5 ?
H3C N3 H3E . . 109.5 ?
H3D N3 H3E . . 109.5 ?
Rb13 N4 H4C . . 109.5 ?
Rb13 N4 H4D . . 109.5 ?
H4C N4 H4D . . 109.5 ?
Rb13 N4 H4E . . 109.5 ?
H4C N4 H4E . . 109.5 ?
H4D N4 H4E . . 109.5 ?
H6C N6 H6D . . 109.5 ?
H6C N6 H6E . . 109.5 ?
H6D N6 H6E . . 109.5 ?
H7C N7 H7D . . 109.5 ?
H7C N7 H7E . . 109.5 ?
H7D N7 H7E . . 109.5 ?
O8 C1 C4 . . 109.5(8) ?
O8 C1 Rb11 . . 46.7(4) ?
C4 C1 Rb11 . . 78.2(5) ?
O8 C1 H1A . . 109.8 ?
C4 C1 H1A . . 109.8 ?
Rb11 C1 H1A . . 89.7 ?
O8 C1 H1B . . 109.8 ?
C4 C1 H1B . . 109.8 ?
Rb11 C1 H1B . . 155.4 ?
H1A C1 H1B . . 108.2 ?
O8 C2 C21 . . 109.1(8) ?
O8 C2 Rb11 . . 47.1(4) ?
C21 C2 Rb11 . . 81.4(6) ?
O8 C2 H2A . . 109.9 ?
C21 C2 H2A . . 109.9 ?
Rb11 C2 H2A . . 156.9 ?
O8 C2 H2B . . 109.9 ?
C21 C2 H2B . . 109.9 ?
Rb11 C2 H2B . . 85.3 ?
H2A C2 H2B . . 108.3 ?
O4 C3 C6 . . 110.0(8) ?
O4 C3 Rb10 . . 57.7(5) ?
C6 C3 Rb10 . . 87.4(6) ?
O4 C3 H3A . . 109.7 ?
C6 C3 H3A . . 109.7 ?
Rb10 C3 H3A . . 68.9 ?
O4 C3 H3B . . 109.7 ?
C6 C3 H3B . . 109.7 ?
Rb10 C3 H3B . . 162.2 ?
H3A C3 H3B . . 108.2 ?
O11 C4 C1 . . 109.4(8) ?
O11 C4 Rb11 . . 47.0(4) ?
C1 C4 Rb11 . . 78.7(5) ?
O11 C4 H4A . . 109.8 ?
C1 C4 H4A . . 109.8 ?
Rb11 C4 H4A . . 88.7 ?
O11 C4 H4B . . 109.8 ?
C1 C4 H4B . . 109.8 ?
Rb11 C4 H4B . . 156.0 ?
H4A C4 H4B . . 108.2 ?
O3 C5 C29 . . 110.6(8) ?
O3 C5 Rb11 . . 45.1(4) ?
C29 C5 Rb11 . . 81.4(5) ?
O3 C5 H5A . . 109.5 ?
C29 C5 H5A . . 109.5 ?
Rb11 C5 H5A . . 154.1 ?
O3 C5 H5B . . 109.5 ?
C29 C5 H5B . . 109.5 ?
Rb11 C5 H5B . . 89.0 ?
H5A C5 H5B . . 108.1 ?
O5 C6 C3 . . 108.2(8) ?
O5 C6 H6A . . 110.1 ?
C3 C6 H6A . . 110.1 ?
O5 C6 H6B . . 110.1 ?
C3 C6 H6B . . 110.1 ?
H6A C6 H6B . . 108.4 ?
O7 C7 C26 . . 108.2(8) ?
O7 C7 H7A . . 110.1 ?
C26 C7 H7A . . 110.1 ?
O7 C7 H7B . . 110.1 ?
C26 C7 H7B . . 110.1 ?
H7A C7 H7B . . 108.4 ?
O10 C8 C9 . . 109.1(8) ?
O10 C8 Rb11 . . 47.1(4) ?
C9 C8 Rb11 . . 81.5(5) ?
O10 C8 H8A . . 109.9 ?
C9 C8 H8A . . 109.9 ?
Rb11 C8 H8A . . 156.9 ?
O10 C8 H8B . . 109.9 ?
C9 C8 H8B . . 109.9 ?
Rb11 C8 H8B . . 85.3 ?
H8A C8 H8B . . 108.3 ?
N1 C9 C8 . . 113.1(8) ?
N1 C9 Rb11 . . 49.1(4) ?
C8 C9 Rb11 . . 75.3(5) ?
N1 C9 H9A . . 109.0 ?
C8 C9 H9A . . 109.0 ?
Rb11 C9 H9A . . 154.3 ?
N1 C9 H9B . . 109.0 ?
C8 C9 H9B . . 109.0 ?
Rb11 C9 H9B . . 93.9 ?
H9A C9 H9B . . 107.8 ?
O1 C10 C20 . . 109.4(8) ?
O1 C10 Rb11 . . 47.3(4) ?
C20 C10 Rb11 . . 81.4(6) ?
O1 C10 H10A . . 109.8 ?
C20 C10 H10A . . 109.8 ?
Rb11 C10 H10A . . 157.0 ?
O1 C10 H10B . . 109.8 ?
C20 C10 H10B . . 109.8 ?
Rb11 C10 H10B . . 85.4 ?
H10A C10 H10B . . 108.2 ?
O2 C11 C15 . . 108.7(8) ?
O2 C11 Rb10 . . 55.7(5) ?
C15 C11 Rb10 . . 83.8(6) ?
O2 C11 H11A . . 110.0 ?
C15 C11 H11A . . 110.0 ?
Rb10 C11 H11A . . 73.4 ?
O2 C11 H11B . . 110.0 ?
C15 C11 H11B . . 110.0 ?
Rb10 C11 H11B . . 163.7 ?
H11A C11 H11B . . 108.3 ?
O11 C12 C27 . . 109.1(8) ?
O11 C12 Rb11 . . 47.5(4) ?
C27 C12 Rb11 . . 82.0(5) ?
O11 C12 H12A . . 109.9 ?
C27 C12 H12A . . 109.9 ?
Rb11 C12 H12A . . 157.4 ?
O11 C12 H12B . . 109.9 ?
C27 C12 H12B . . 109.9 ?
Rb11 C12 H12B . . 84.3 ?
H12A C12 H12B . . 108.3 ?
O1 C13 C18 . . 111.2(8) ?
O1 C13 Rb11 . . 46.1(4) ?
C18 C13 Rb11 . . 79.4(5) ?
O1 C13 H13A . . 109.4 ?
C18 C13 H13A . . 109.4 ?
Rb11 C13 H13A . . 90.7 ?
O1 C13 H13B . . 109.4 ?
C18 C13 H13B . . 109.4 ?
Rb11 C13 H13B . . 154.2 ?
H13A C13 H13B . . 108.0 ?
O10 C14 C19 . . 110.9(8) ?
O10 C14 Rb11 . . 47.0(4) ?
C19 C14 Rb11 . . 79.2(5) ?
O10 C14 H14A . . 109.5 ?
C19 C14 H14A . . 109.5 ?
Rb11 C14 H14A . . 89.4 ?
O10 C14 H14B . . 109.5 ?
C19 C14 H14B . . 109.5 ?
Rb11 C14 H14B . . 155.5 ?
H14A C14 H14B . . 108.0 ?
O7 C15 C11 . . 107.9(8) ?
O7 C15 H15A . . 110.1 ?
C11 C15 H15A . . 110.1 ?
O7 C15 H15B . . 110.1 ?
C11 C15 H15B . . 110.1 ?
H15A C15 H15B . . 108.4 ?
O5 C16 C28 . . 107.6(8) ?
O5 C16 H16A . . 110.2 ?
C28 C16 H16A . . 110.2 ?
O5 C16 H16B . . 110.2 ?
C28 C16 H16B . . 110.2 ?
H16A C16 H16B . . 108.5 ?
O12 C17 C24 . . 109.0(8) ?
O12 C17 H17A . . 109.9 ?
C24 C17 H17A . . 109.9 ?
O12 C17 H17B . . 109.9 ?
C24 C17 H17B . . 109.9 ?
H17A C17 H17B . . 108.3 ?
O9 C18 C13 . . 109.9(8) ?
C13 C18 Rb11 . . 77.8(5) ?
O9 C18 H18A . . 109.7 ?
C13 C18 H18A . . 109.7 ?
Rb11 C18 H18A . . 95.5 ?
O9 C18 H18B . . 109.7 ?
C13 C18 H18B . . 109.7 ?
Rb11 C18 H18B . . 150.1 ?
H18A C18 H18B . . 108.2 ?
O3 C19 C14 . . 110.0(8) ?
O3 C19 Rb11 . . 45.2(4) ?
C14 C19 Rb11 . . 77.5(5) ?
O3 C19 H19A . . 109.7 ?
C14 C19 H19A . . 109.7 ?
Rb11 C19 H19A . . 93.1 ?
O3 C19 H19B . . 109.7 ?
C14 C19 H19B . . 109.7 ?
Rb11 C19 H19B . . 152.7 ?
H19A C19 H19B . . 108.2 ?
N1 C20 C10 . . 114.0(9) ?
N1 C20 Rb11 . . 49.5(5) ?
C10 C20 Rb11 . . 75.2(6) ?
N1 C20 H20A . . 108.8 ?
C10 C20 H20A . . 108.8 ?
Rb11 C20 H20A . . 154.0 ?
N1 C20 H20B . . 108.8 ?
C10 C20 H20B . . 108.8 ?
Rb11 C20 H20B . . 94.6 ?
H20A C20 H20B . . 107.7 ?
N2 C21 C2 . . 114.8(8) ?
N2 C21 H21A . . 108.6 ?
C2 C21 H21A . . 108.6 ?
N2 C21 H21B . . 108.6 ?
C2 C21 H21B . . 108.6 ?
H21A C21 H21B . . 107.5 ?
O2 C22 C30 . . 108.8(8) ?
O2 C22 Rb10 . . 57.3(4) ?
C30 C22 Rb10 . . 86.1(6) ?
O2 C22 H22A . . 109.9 ?
C30 C22 H22A . . 109.9 ?
Rb10 C22 H22A . . 162.9 ?
O2 C22 H22B . . 109.9 ?
C30 C22 H22B . . 109.9 ?
Rb10 C22 H22B . . 70.0 ?
H22A C22 H22B . . 108.3 ?
O9 C23 C25 . . 109.3(8) ?
O9 C23 Rb11 . . 45.0(4) ?
C25 C23 Rb11 . . 81.0(5) ?
O9 C23 H23A . . 109.8 ?
C25 C23 H23A . . 109.8 ?
Rb11 C23 H23A . . 154.5 ?
O9 C23 H23B . . 109.8 ?
C25 C23 H23B . . 109.8 ?
Rb11 C23 H23B . . 88.3 ?
H23A C23 H23B . . 108.3 ?
O6 C24 C17 . . 110.5(9) ?
O6 C24 Rb10 . . 52.8(4) ?
C17 C24 Rb10 . . 84.9(6) ?
O6 C24 H24A . . 109.6 ?
C17 C24 H24A . . 109.6 ?
Rb10 C24 H24A . . 76.5 ?
O6 C24 H24B . . 109.6 ?
C17 C24 H24B . . 109.6 ?
Rb10 C24 H24B . . 161.3 ?
H24A C24 H24B . . 108.1 ?
N2 C25 C23 . . 113.3(8) ?
N2 C25 H25A . . 108.9 ?
C23 C25 H25A . . 108.9 ?
N2 C25 H25B . . 108.9 ?
C23 C25 H25B . . 108.9 ?
H25A C25 H25B . . 107.7 ?
O4 C26 C7 . . 110.6(8) ?
O4 C26 Rb10 . . 55.2(4) ?
C7 C26 Rb10 . . 84.8(5) ?
O4 C26 H26A . . 109.5 ?
C7 C26 H26A . . 109.5 ?
Rb10 C26 H26A . . 163.0 ?
O4 C26 H26B . . 109.5 ?
C7 C26 H26B . . 109.5 ?
Rb10 C26 H26B . . 74.1 ?
H26A C26 H26B . . 108.1 ?
N1 C27 C12 . . 112.3(9) ?
N1 C27 H27A . . 109.2 ?
C12 C27 H27A . . 109.2 ?
N1 C27 H27B . . 109.2 ?
C12 C27 H27B . . 109.2 ?
H27A C27 H27B . . 107.9 ?
O6 C28 C16 . . 110.7(8) ?
O6 C28 Rb10 . . 50.2(4) ?
C16 C28 Rb10 . . 84.0(5) ?
O6 C28 H28A . . 109.5 ?
C16 C28 H28A . . 109.5 ?
Rb10 C28 H28A . . 159.5 ?
O6 C28 H28B . . 109.5 ?
C16 C28 H28B . . 109.5 ?
Rb10 C28 H28B . . 80.3 ?
H28A C28 H28B . . 108.1 ?
N2 C29 C5 . . 115.9(8) ?
N2 C29 H29A . . 108.3 ?
C5 C29 H29A . . 108.3 ?
N2 C29 H29B . . 108.3 ?
C5 C29 H29B . . 108.3 ?
H29A C29 H29B . . 107.4 ?
O12 C30 C22 . . 108.3(8) ?
O12 C30 H30A . . 110.0 ?
C22 C30 H30A . . 110.0 ?
O12 C30 H30B . . 110.0 ?
C22 C30 H30B . . 110.0 ?
H30A C30 H30B . . 108.4 ?
Rb14 Rb13 N4 . . 99.7(19) ?
Rb14 Rb13 Sn5 . 3_666 87.6(17) ?
N4 Rb13 Sn5 . 3_666 101.4(2) ?
Rb14 Rb13 Sn3 . 3_766 76.9(14) ?
N4 Rb13 Sn3 . 3_766 69.2(2) ?
Sn5 Rb13 Sn3 3_666 3_766 159.77(16) ?
Rb14 Rb13 Sn6 . 3_766 97(2) ?
N4 Rb13 Sn6 . 3_766 104.0(2) ?
Sn5 Rb13 Sn6 3_666 3_766 153.00(12) ?
Sn3 Rb13 Sn6 3_766 3_766 44.32(5) ?
Rb14 Rb13 Sn2 . 3_766 122.7(14) ?
N4 Rb13 Sn2 . 3_766 65.8(2) ?
Sn5 Rb13 Sn2 3_666 3_766 147.86(8) ?
Sn3 Rb13 Sn2 3_766 3_766 45.88(5) ?
Sn6 Rb13 Sn2 3_766 3_766 43.71(5) ?
Rb14 Rb13 Sn8 . 3_666 64.7(13) ?
N4 Rb13 Sn8 . 3_666 139.2(3) ?
Sn5 Rb13 Sn8 3_666 3_666 43.99(4) ?
Sn3 Rb13 Sn8 3_766 3_666 133.95(7) ?
Sn6 Rb13 Sn8 3_766 3_666 114.86(9) ?
Sn2 Rb13 Sn8 3_766 3_666 154.80(14) ?
Rb14 Rb13 Rb12 . . 160(2) ?
N4 Rb13 Rb12 . . 94.5(2) ?
Sn5 Rb13 Rb12 3_666 . 103.20(8) ?
Sn3 Rb13 Rb12 3_766 . 95.55(11) ?
Sn6 Rb13 Rb12 3_766 . 65.89(9) ?
Sn2 Rb13 Rb12 3_766 . 51.93(7) ?
Sn8 Rb13 Rb12 3_666 . 111.90(10) ?
Rb13 Rb14 Sn3 . 3_766 93.4(12) ?
Rb13 Rb14 Sn5 . 3_666 83(2) ?
Sn3 Rb14 Sn5 3_766 3_666 166.4(10) ?
Rb13 Rb14 Sn8 . 3_666 106.4(15) ?
Sn3 Rb14 Sn8 3_766 3_666 147.5(13) ?
Sn5 Rb14 Sn8 3_666 3_666 45.43(13) ?
Rb13 Rb14 Sn6 . 3_766 73.7(14) ?
Sn3 Rb14 Sn6 3_766 3_766 43.92(13) ?
Sn5 Rb14 Sn6 3_666 3_766 144.5(8) ?
Sn8 Rb14 Sn6 3_666 3_766 117.2(5) ?
Rb13 Rb14 Sn4 . 3_666 127(2) ?
Sn3 Rb14 Sn4 3_766 3_666 136.6(12) ?
Sn5 Rb14 Sn4 3_666 3_666 44.92(14) ?
Sn8 Rb14 Sn4 3_666 3_666 42.5(2) ?
Sn6 Rb14 Sn4 3_766 3_666 150.3(12) ?
Sn3 Rb14 Rb12 3_766 . 87.2(6) ?
Sn5 Rb14 Rb12 3_666 . 92.3(9) ?
Sn8 Rb14 Rb12 3_666 . 104.1(6) ?
Sn6 Rb14 Rb12 3_766 . 58.9(4) ?
Sn4 Rb14 Rb12 3_666 . 136.2(8) ?
Sn3 Rb14 Rb10 3_766 3_666 103.2(11) ?
Sn5 Rb14 Rb10 3_666 3_666 85.7(5) ?
Sn8 Rb14 Rb10 3_666 3_666 49.7(5) ?
Sn6 Rb14 Rb10 3_766 3_666 103.5(9) ?
Sn4 Rb14 Rb10 3_666 3_666 47.6(5) ?

loop_
_geom_bond_atom_site_label_1
_geom_bond_atom_site_label_2
_geom_bond_site_symmetry_2
_geom_bond_distance
_geom_bond_publ_flag
Sn1 Sn3 . 2.9295(12) ?
Sn1 Sn2 . 2.9334(11) ?
Sn1 Sn4 . 2.9344(12) ?
Sn1 Sn5 . 2.9553(11) ?
Sn2 Sn9 . 2.9623(11) ?
Sn2 Sn6 . 2.9954(11) ?
Sn2 Sn3 . 3.1206(11) ?
Sn2 Sn5 . 3.1877(12) ?
Sn2 Rb12 3_766 3.7080(16) ?
Sn2 Rb12 1_556 3.8625(17) ?
Sn2 Rb13 3_766 4.069(5) ?
Sn3 Sn7 . 2.9243(11) ?
Sn3 Sn6 . 2.9819(11) ?
Sn3 Rb14 3_766 3.835(16) ?
Sn3 Rb13 3_766 3.932(3) ?
Sn4 Sn8 . 2.9594(11) ?
Sn4 Sn7 . 2.9687(11) ?
Sn4 Sn5 . 3.1106(11) ?
Sn4 Rb10 . 3.8784(14) ?
Sn4 Rb14 3_666 4.21(2) ?
Sn5 Sn9 . 2.9942(12) ?
Sn5 Sn8 . 3.0252(11) ?
Sn5 Rb13 3_666 3.872(4) ?
Sn5 Rb12 1_556 3.8829(17) ?
Sn5 Rb14 3_666 3.90(2) ?
Sn6 Sn7 . 2.9382(13) ?
Sn6 Sn9 . 2.9642(14) ?
Sn6 Sn8 . 3.9689(14) ?
Sn6 Rb13 3_766 3.974(5) ?
Sn6 Rb14 3_766 4.109(11) ?
Sn7 Sn8 . 2.9561(13) ?
Sn7 Rb10 . 3.7474(15) ?
Sn8 Rb14 3_666 3.93(2) ?
Sn8 Rb10 . 3.9814(14) ?
Sn8 Rb13 3_666 4.171(4) ?
Sn9 Rb12 1_556 4.0597(16) ?
Rb10 O5 . 2.869(7) ?
Rb10 O7 . 2.876(7) ?
Rb10 O12 . 2.882(7) ?
Rb10 O6 . 3.010(6) ?
Rb10 O4 . 3.071(7) ?
Rb10 O2 . 3.122(7) ?
Rb11 O9 . 2.873(7) ?
Rb11 O3 . 2.875(6) ?
Rb11 O10 . 2.891(6) ?
Rb11 O1 . 2.896(7) ?
Rb11 O8 . 2.915(7) ?
Rb11 O11 . 2.922(6) ?
Rb11 N1 . 3.004(8) ?
Rb11 N2 . 3.032(8) ?
Rb12 N3 . 2.992(12) ?
Rb12 Sn2 3_766 3.7080(16) ?
Rb12 Sn2 1_554 3.8625(17) ?
Rb12 Sn5 1_554 3.8829(17) ?
Rb12 Sn9 1_554 4.0597(16) ?
O1 C10 . 1.418(12) ?
O1 C13 . 1.460(12) ?
O2 C11 . 1.425(12) ?
O2 C22 . 1.430(12) ?
O3 C19 . 1.407(12) ?
O3 C5 . 1.412(11) ?
O4 C3 . 1.413(12) ?
O4 C26 . 1.437(12) ?
O5 C6 . 1.421(13) ?
O5 C16 . 1.448(12) ?
O6 C24 . 1.420(12) ?
O6 C28 . 1.423(12) ?
O7 C7 . 1.426(12) ?
O7 C15 . 1.426(12) ?
O8 C2 . 1.414(12) ?
O8 C1 . 1.450(11) ?
O9 C18 . 1.396(12) ?
O9 C23 . 1.425(13) ?
O10 C14 . 1.421(11) ?
O10 C8 . 1.426(11) ?
O11 C12 . 1.413(12) ?
O11 C4 . 1.428(12) ?
O12 C30 . 1.421(12) ?
O12 C17 . 1.442(12) ?
N1 C9 . 1.460(13) ?
N1 C20 . 1.476(13) ?
N1 C27 . 1.489(12) ?
N2 C21 . 1.453(13) ?
N2 C29 . 1.473(13) ?
N2 C25 . 1.480(12) ?
N3 H3C . 0.9100 ?
N3 H3D . 0.9100 ?
N3 H3E . 0.9100 ?
N4 Rb13 . 3.077(13) ?
N4 H4C . 0.9100 ?
N4 H4D . 0.9100 ?
N4 H4E . 0.9100 ?
N6 H6C . 0.9100 ?
N6 H6D . 0.9100 ?
N6 H6E . 0.9100 ?
N7 H7C . 0.9100 ?
N7 H7D . 0.9100 ?
N7 H7E . 0.9100 ?
C1 C4 . 1.484(15) ?
C1 H1A . 0.9900 ?
C1 H1B . 0.9900 ?
C2 C21 . 1.490(13) ?
C2 H2A . 0.9900 ?
C2 H2B . 0.9900 ?
C3 C6 . 1.491(17) ?
C3 H3A . 0.9900 ?
C3 H3B . 0.9900 ?
C4 H4A . 0.9900 ?
C4 H4B . 0.9900 ?
C5 C29 . 1.478(14) ?
C5 H5A . 0.9900 ?
C5 H5B . 0.9900 ?
C6 H6A . 0.9900 ?
C6 H6B . 0.9900 ?
C7 C26 . 1.479(15) ?
C7 H7A . 0.9900 ?
C7 H7B . 0.9900 ?
C8 C9 . 1.489(15) ?
C8 H8A . 0.9900 ?
C8 H8B . 0.9900 ?
C9 H9A . 0.9900 ?
C9 H9B . 0.9900 ?
C10 C20 . 1.503(15) ?
C10 H10A . 0.9900 ?
C10 H10B . 0.9900 ?
C11 C15 . 1.483(15) ?
C11 H11A . 0.9900 ?
C11 H11B . 0.9900 ?
C12 C27 . 1.525(16) ?
C12 H12A . 0.9900 ?
C12 H12B . 0.9900 ?
C13 C18 . 1.467(15) ?
C13 H13A . 0.9900 ?
C13 H13B . 0.9900 ?
C14 C19 . 1.483(15) ?
C14 H14A . 0.9900 ?
C14 H14B . 0.9900 ?
C15 H15A . 0.9900 ?
C15 H15B . 0.9900 ?
C16 C28 . 1.488(15) ?
C16 H16A . 0.9900 ?
C16 H16B . 0.9900 ?
C17 C24 . 1.479(15) ?
C17 H17A . 0.9900 ?
C17 H17B . 0.9900 ?
C18 H18A . 0.9900 ?
C18 H18B . 0.9900 ?
C19 H19A . 0.9900 ?
C19 H19B . 0.9900 ?
C20 H20A . 0.9900 ?
C20 H20B . 0.9900 ?
C21 H21A . 0.9900 ?
C21 H21B . 0.9900 ?
C22 C30 . 1.477(16) ?
C22 H22A . 0.9900 ?
C22 H22B . 0.9900 ?
C23 C25 . 1.511(16) ?
C23 H23A . 0.9900 ?
C23 H23B . 0.9900 ?
C24 H24A . 0.9900 ?
C24 H24B . 0.9900 ?
C25 H25A . 0.9900 ?
C25 H25B . 0.9900 ?
C26 H26A . 0.9900 ?
C26 H26B . 0.9900 ?
C27 H27A . 0.9900 ?
C27 H27B . 0.9900 ?
C28 H28A . 0.9900 ?
C28 H28B . 0.9900 ?
C29 H29A . 0.9900 ?
C29 H29B . 0.9900 ?
C30 H30A . 0.9900 ?
C30 H30B . 0.9900 ?
Rb13 Sn5 3_666 3.872(4) ?
Rb13 Sn3 3_766 3.932(3) ?
Rb13 Sn6 3_766 3.974(5) ?
Rb13 Sn2 3_766 4.069(5) ?
Rb13 Sn8 3_666 4.171(4) ?
Rb14 Sn3 3_766 3.835(15) ?
Rb14 Sn5 3_666 3.90(2) ?
Rb14 Sn8 3_666 3.933(19) ?
Rb14 Sn6 3_766 4.109(11) ?
Rb14 Sn4 3_666 4.21(2) ?
